data_7029212
loop_
_publ_author_name
'Gong, Yun'
'Zhang, Miao Miao'
'Hua, Wei'
'Sun, Jun Liang'
'Shi, Hui Fang'
'Jiang, Peng Gang'
'Liao, Fu Hui'
'Lin, Jian Hua'

_publ_section_title
;
 Metal-organic frameworks built from achiral
 3-(5-(pyridin-4-yl)-4H-1,2,4-triazol-3-yl)benzoic acid: syntheses and
 structures of metal(II) complexes.
;
_journal_issue 1
_journal_name_full 'Dalton transactions (Cambridge, England : 2003)'
_journal_page_first 145
_journal_page_last 151
_journal_paper_doi 10.1039/c3dt51736e
_journal_volume 43
_journal_year 2014
_chemical_formula_sum 'C28 H22 Co N8 O6'
_chemical_formula_weight 625.47
_chemical_name_systematic
; 
 ? 
;
_space_group_IT_number 14
_symmetry_cell_setting monoclinic
_symmetry_space_group_name_Hall '-P 2ybc'
_symmetry_space_group_name_H-M 'P 1 21/c 1'
_atom_sites_solution_hydrogens geom
_atom_sites_solution_primary direct
_atom_sites_solution_secondary difmap
_audit_creation_method SHELXL-97
_cell_angle_alpha 90.00
_cell_angle_beta 103.318(3)
_cell_angle_gamma 90.00
_cell_formula_units_Z 4
_cell_length_a 13.1742(4)
_cell_length_b 14.0167(4)
_cell_length_c 15.1557(5)
_cell_measurement_reflns_used 5174
_cell_measurement_temperature 293(2)
_cell_measurement_theta_max 29.3488
_cell_measurement_theta_min 3.1152
_cell_volume 2723.37(15)
_computing_cell_refinement 'CrysAlisPro, Agilent Technologies'
_computing_data_collection 'CrysAlisPro, Agilent Technologies'
_computing_data_reduction 'CrysAlisPro, Agilent Technologies'
_computing_molecular_graphics 'SHELXTL (Sheldrick, 1997)'
_computing_publication_material 'SHELXTL (Sheldrick, 1997)'
_computing_structure_refinement 'SHELXL97 (Sheldrick, 2008)'
_computing_structure_solution 'SHELXS97 (Sheldrick, 2008)'
_diffrn_ambient_temperature 293(2)
_diffrn_measured_fraction_theta_full 0.993
_diffrn_measured_fraction_theta_max 0.993
_diffrn_measurement_device_type 'SuperNova, Single source at offset, Eos'
_diffrn_measurement_method '\w scans'
_diffrn_radiation_monochromator graphite
_diffrn_radiation_source 'SuperNova (Mo) X-ray Source'
_diffrn_radiation_type MoK\a
_diffrn_radiation_wavelength 0.71073
_diffrn_reflns_av_R_equivalents 0.0226
_diffrn_reflns_av_unetI/netI 0.0324
_diffrn_reflns_limit_h_max 15
_diffrn_reflns_limit_h_min -11
_diffrn_reflns_limit_k_max 15
_diffrn_reflns_limit_k_min -16
_diffrn_reflns_limit_l_max 16
_diffrn_reflns_limit_l_min -18
_diffrn_reflns_number 9627
_diffrn_reflns_theta_full 25.01
_diffrn_reflns_theta_max 25.01
_diffrn_reflns_theta_min 3.12
_exptl_absorpt_coefficient_mu 0.690
_exptl_absorpt_correction_T_max 1.00000
_exptl_absorpt_correction_T_min 0.84907
_exptl_absorpt_correction_type multi-scan
_exptl_absorpt_process_details 'CrysAlisPro, Agilent Technologies'
_exptl_crystal_colour red
_exptl_crystal_density_diffrn 1.525
_exptl_crystal_density_method 'not measured'
_exptl_crystal_description block
_exptl_crystal_F_000 1284
_exptl_crystal_size_max 0.28
_exptl_crystal_size_mid 0.24
_exptl_crystal_size_min 0.16
_refine_diff_density_max 0.463
_refine_diff_density_min -0.402
_refine_diff_density_rms 0.055
_refine_ls_extinction_method none
_refine_ls_goodness_of_fit_ref 1.047
_refine_ls_hydrogen_treatment none
_refine_ls_matrix_type full
_refine_ls_number_parameters 401
_refine_ls_number_reflns 4769
_refine_ls_number_restraints 6
_refine_ls_restrained_S_all 1.047
_refine_ls_R_factor_all 0.0456
_refine_ls_R_factor_gt 0.0368
_refine_ls_shift/su_max 0.001
_refine_ls_shift/su_mean 0.000
_refine_ls_structure_factor_coef Fsqd
_refine_ls_weighting_details 'calc w=1/[\s^2^(Fo^2^)+(0.0436P)^2^+1.5888P] where P=(Fo^2^+2Fc^2^)/3'
_refine_ls_weighting_scheme calc
_refine_ls_wR_factor_gt 0.0924
_refine_ls_wR_factor_ref 0.0983
_reflns_number_gt 4060
_reflns_number_total 4769
_reflns_threshold_expression >2sigma(I)
_cod_data_source_file c3dt51736e.txt
_cod_data_source_block 121124
_cod_depositor_comments
;
The following automatic conversions were performed:

'_symmetry_cell_setting' value 'Monoclinic' changed to 'monoclinic'
according to
/usr/data/users/saulius/automatic-downloads/current/RSC/lib/dictionaries/cif_core.dic
dictionary named 'cif_core.dic' version 2.4.2 from 2011-04-26.

Automatic conversion script
Id: cif_fix_values 2281 2013-09-26 08:29:07Z andrius 
;
_cod_original_cell_volume 2723.37(14)
_cod_original_sg_symbol_H-M P2(1)/c
_cod_database_code 7029212

loop_
_symmetry_equiv_pos_as_xyz
'x, y, z'
'-x, y+1/2, -z+1/2'
'-x, -y, -z'
'x, -y-1/2, z-1/2'

loop_
_atom_site_label
_atom_site_type_symbol
_atom_site_fract_x
_atom_site_fract_y
_atom_site_fract_z
_atom_site_U_iso_or_equiv
_atom_site_adp_type
_atom_site_occupancy
_atom_site_symmetry_multiplicity
_atom_site_calc_flag
_atom_site_refinement_flags
Co1 Co 0.21329(2) 0.51222(2) 0.55073(2) 0.02851(12) Uani 1 1 d .
O2 O 0.20046(13) 0.52842(13) -0.31445(11) 0.0361(4) Uani 1 1 d .
O1 O 0.08337(13) 0.60175(12) -0.41741(11) 0.0360(4) Uani 1 1 d .
O5 O 0.10573(13) 0.39800(13) 0.53840(12) 0.0394(4) Uani 1 1 d D
O3 O 0.33810(13) 0.42092(11) 0.57875(12) 0.0378(4) Uani 1 1 d .
O4 O 0.26077(15) 0.28324(13) 0.53431(17) 0.0638(7) Uani 1 1 d .
N5 N 0.31499(15) -0.36638(14) 0.56836(13) 0.0321(5) Uani 1 1 d .
N1 N 0.19051(17) 0.52085(14) 0.40926(14) 0.0343(5) Uani 1 1 d .
N4 N 0.16792(18) 0.48237(16) -0.00323(14) 0.0402(5) Uani 1 1 d .
H4 H 0.1846 0.4512 -0.0467 0.048 Uiso 1 1 calc R
N8 N 0.46064(15) -0.02787(14) 0.60684(15) 0.0361(5) Uani 1 1 d .
N7 N 0.61996(16) -0.02221(14) 0.68694(15) 0.0375(5) Uani 1 1 d .
H7 H 0.6785 0.0011 0.7161 0.045 Uiso 1 1 calc R
N6 N 0.59762(16) -0.11646(14) 0.67808(15) 0.0391(5) Uani 1 1 d .
C15 C 0.4167(2) -0.37169(18) 0.60701(19) 0.0422(7) Uani 1 1 d .
H15 H 0.4461 -0.4316 0.6214 0.051 Uiso 1 1 calc R
C6 C 0.1536(2) 0.52622(19) 0.12372(17) 0.0358(6) Uani 1 1 d .
C14 C 0.11958(18) 0.57991(17) -0.33547(16) 0.0311(6) Uani 1 1 d .
C16 C 0.4802(2) -0.29290(18) 0.6266(2) 0.0443(7) Uani 1 1 d .
H16 H 0.5505 -0.3002 0.6542 0.053 Uiso 1 1 calc R
C23 C 0.6275(2) 0.18645(19) 0.6699(2) 0.0442(7) Uani 1 1 d .
H23 H 0.6905 0.1550 0.6915 0.053 Uiso 1 1 calc R
C21 C 0.53808(18) 0.02952(17) 0.64400(17) 0.0324(6) Uani 1 1 d .
C5 C 0.1148(2) 0.57264(19) 0.35656(17) 0.0399(6) Uani 1 1 d .
H5 H 0.0696 0.6065 0.3838 0.048 Uiso 1 1 calc R
C17 C 0.43941(18) -0.20324(17) 0.60530(17) 0.0323(5) Uani 1 1 d .
C18 C 0.3350(2) -0.19769(18) 0.5641(2) 0.0439(7) Uani 1 1 d .
H18 H 0.3042 -0.1387 0.5476 0.053 Uiso 1 1 calc R
C22 C 0.53651(18) 0.13429(16) 0.64064(17) 0.0323(6) Uani 1 1 d .
C24 C 0.6250(2) 0.28463(19) 0.6671(2) 0.0499(8) Uani 1 1 d .
H24 H 0.6862 0.3194 0.6864 0.060 Uiso 1 1 calc R
C3 C 0.1662(2) 0.52726(18) 0.22193(16) 0.0348(6) Uani 1 1 d .
C9 C -0.0080(2) 0.67483(19) -0.11664(19) 0.0440(7) Uani 1 1 d .
H9 H -0.0340 0.6964 -0.0682 0.053 Uiso 1 1 calc R
C8 C 0.06812(19) 0.60459(18) -0.10312(16) 0.0337(6) Uani 1 1 d .
C7 C 0.10825(19) 0.56053(18) -0.01417(16) 0.0332(6) Uani 1 1 d .
C13 C 0.10679(18) 0.57491(18) -0.17561(16) 0.0337(6) Uani 1 1 d .
H13 H 0.1578 0.5277 -0.1669 0.040 Uiso 1 1 calc R
C11 C -0.0058(2) 0.68283(19) -0.27439(18) 0.0418(7) Uani 1 1 d .
H11 H -0.0311 0.7090 -0.3316 0.050 Uiso 1 1 calc R
C10 C -0.0452(2) 0.7129(2) -0.20232(19) 0.0486(7) Uani 1 1 d .
H10 H -0.0973 0.7591 -0.2113 0.058 Uiso 1 1 calc R
C27 C 0.44319(19) 0.18183(17) 0.60836(17) 0.0342(6) Uani 1 1 d .
H27 H 0.3820 0.1472 0.5884 0.041 Uiso 1 1 calc R
C4 C 0.1010(2) 0.57795(19) 0.26368(17) 0.0396(6) Uani 1 1 d .
H4A H 0.0480 0.6155 0.2295 0.047 Uiso 1 1 calc R
C2 C 0.2448(2) 0.4740(2) 0.27683(19) 0.0492(7) Uani 1 1 d .
H2 H 0.2909 0.4389 0.2516 0.059 Uiso 1 1 calc R
C1 C 0.2537(2) 0.4737(2) 0.36843(18) 0.0485(7) Uani 1 1 d .
H1 H 0.3074 0.4382 0.4042 0.058 Uiso 1 1 calc R
C19 C 0.2764(2) -0.27943(19) 0.5474(2) 0.0454(7) Uani 1 1 d .
H19 H 0.2059 -0.2738 0.5198 0.055 Uiso 1 1 calc R
C12 C 0.07126(18) 0.61402(17) -0.26176(16) 0.0312(5) Uani 1 1 d .
C28 C 0.3384(2) 0.33174(18) 0.57050(18) 0.0376(6) Uani 1 1 d .
C26 C 0.44036(19) 0.28069(17) 0.60556(17) 0.0333(6) Uani 1 1 d .
N3 N 0.09636(16) 0.59090(15) 0.06569(13) 0.0361(5) Uani 1 1 d .
N2 N 0.19829(18) 0.45920(17) 0.08513(15) 0.0425(5) Uani 1 1 d .
C25 C 0.5317(2) 0.33114(18) 0.63568(19) 0.0428(7) Uani 1 1 d .
H25 H 0.5302 0.3975 0.6347 0.051 Uiso 1 1 calc R
C20 C 0.50073(18) -0.11598(17) 0.62911(17) 0.0330(6) Uani 1 1 d .
O6 O 0.21134(18) 0.33615(16) 0.88707(16) 0.0602(6) Uani 1 1 d D
H5A H 0.144(2) 0.345(2) 0.526(2) 0.089(6) Uiso 1 1 d D
H5B H 0.0465(19) 0.400(2) 0.492(2) 0.089(6) Uiso 1 1 d D
H6A H 0.222(3) 0.293(2) 0.9346(19) 0.089(6) Uiso 1 1 d D
H6B H 0.271(2) 0.339(3) 0.863(2) 0.089(6) Uiso 1 1 d D

loop_
_atom_site_aniso_label
_atom_site_aniso_U_11
_atom_site_aniso_U_22
_atom_site_aniso_U_33
_atom_site_aniso_U_23
_atom_site_aniso_U_13
_atom_site_aniso_U_12
Co1 0.03189(19) 0.0268(2) 0.02511(19) -0.00050(12) 0.00311(14) -0.00098(13)
O2 0.0330(9) 0.0477(11) 0.0252(9) 0.0010(7) 0.0016(7) 0.0061(8)
O1 0.0350(9) 0.0437(11) 0.0267(9) 0.0039(7) 0.0014(7) 0.0009(8)
O5 0.0340(9) 0.0375(11) 0.0422(11) 0.0008(8) -0.0001(8) -0.0045(8)
O3 0.0380(9) 0.0227(9) 0.0496(11) 0.0003(7) 0.0040(8) 0.0022(7)
O4 0.0418(11) 0.0312(11) 0.1038(18) -0.0158(11) -0.0135(11) 0.0029(9)
N5 0.0350(11) 0.0252(11) 0.0344(11) -0.0002(8) 0.0044(9) -0.0037(9)
N1 0.0417(12) 0.0325(12) 0.0279(11) 0.0007(8) 0.0059(9) -0.0043(10)
N4 0.0505(13) 0.0454(14) 0.0261(11) -0.0008(9) 0.0120(10) 0.0001(11)
N8 0.0288(10) 0.0233(11) 0.0520(13) -0.0010(9) 0.0008(10) -0.0008(9)
N7 0.0313(11) 0.0256(11) 0.0489(13) -0.0036(9) -0.0044(10) -0.0021(9)
N6 0.0360(11) 0.0230(11) 0.0524(14) -0.0015(9) -0.0021(10) 0.0001(9)
C15 0.0397(14) 0.0238(13) 0.0595(18) -0.0001(12) 0.0042(13) 0.0037(11)
C6 0.0394(14) 0.0396(15) 0.0292(13) -0.0022(11) 0.0094(11) -0.0092(12)
C14 0.0300(12) 0.0318(13) 0.0288(13) -0.0004(10) 0.0011(10) -0.0053(11)
C16 0.0322(13) 0.0292(14) 0.0656(19) 0.0001(12) -0.0006(13) 0.0018(11)
C23 0.0304(13) 0.0318(15) 0.0656(19) 0.0000(12) 0.0013(13) 0.0004(11)
C21 0.0296(12) 0.0237(13) 0.0411(14) -0.0002(10) 0.0021(11) 0.0024(10)
C5 0.0460(15) 0.0404(15) 0.0342(14) -0.0037(11) 0.0111(12) 0.0030(13)
C17 0.0327(12) 0.0245(13) 0.0388(14) -0.0016(10) 0.0063(11) -0.0005(10)
C18 0.0377(14) 0.0241(14) 0.0640(19) 0.0034(12) -0.0005(13) 0.0019(11)
C22 0.0327(12) 0.0218(12) 0.0408(14) -0.0010(10) 0.0053(11) 0.0000(10)
C24 0.0318(13) 0.0301(15) 0.081(2) -0.0024(14) -0.0001(14) -0.0091(12)
C3 0.0403(14) 0.0344(14) 0.0296(13) -0.0009(10) 0.0077(11) -0.0094(11)
C9 0.0553(16) 0.0399(16) 0.0403(15) -0.0044(12) 0.0183(13) -0.0004(14)
C8 0.0362(13) 0.0366(14) 0.0280(13) -0.0027(10) 0.0065(11) -0.0091(11)
C7 0.0352(13) 0.0360(15) 0.0290(13) -0.0031(10) 0.0086(11) -0.0076(11)
C13 0.0309(12) 0.0388(15) 0.0299(13) -0.0006(10) 0.0041(10) -0.0023(11)
C11 0.0496(15) 0.0383(16) 0.0368(15) 0.0040(11) 0.0084(12) 0.0027(13)
C10 0.0573(17) 0.0404(17) 0.0496(17) 0.0032(13) 0.0153(14) 0.0125(14)
C27 0.0306(12) 0.0262(13) 0.0427(15) -0.0026(10) 0.0020(11) -0.0035(10)
C4 0.0453(14) 0.0415(15) 0.0300(14) 0.0038(11) 0.0048(11) 0.0005(13)
C2 0.0577(18) 0.0540(18) 0.0377(16) -0.0006(13) 0.0148(14) 0.0140(15)
C1 0.0552(17) 0.0563(19) 0.0334(15) 0.0037(12) 0.0091(13) 0.0158(15)
C19 0.0332(13) 0.0340(16) 0.0613(18) 0.0043(13) -0.0051(13) -0.0040(12)
C12 0.0305(12) 0.0336(14) 0.0288(13) -0.0012(10) 0.0055(10) -0.0065(11)
C28 0.0380(14) 0.0289(14) 0.0426(15) -0.0026(11) 0.0028(12) -0.0001(12)
C26 0.0346(12) 0.0247(13) 0.0388(14) -0.0009(10) 0.0047(11) -0.0006(10)
N3 0.0398(11) 0.0399(13) 0.0293(11) -0.0010(9) 0.0092(9) -0.0060(10)
N2 0.0508(13) 0.0467(14) 0.0310(12) 0.0010(10) 0.0114(10) 0.0009(11)
C25 0.0444(15) 0.0209(13) 0.0607(18) 0.0000(12) 0.0075(13) -0.0037(12)
C20 0.0330(12) 0.0242(13) 0.0400(14) -0.0013(10) 0.0045(11) -0.0006(10)
O6 0.0680(14) 0.0518(14) 0.0633(15) 0.0017(11) 0.0205(12) 0.0064(11)

loop_
_atom_type_symbol
_atom_type_description
_atom_type_scat_dispersion_real
_atom_type_scat_dispersion_imag
_atom_type_scat_source
C C 0.0033 0.0016 'International Tables Vol C Tables 4.2.6.8 and 6.1.1.4'
Co Co 0.3494 0.9721 'International Tables Vol C Tables 4.2.6.8 and 6.1.1.4'
N N 0.0061 0.0033 'International Tables Vol C Tables 4.2.6.8 and 6.1.1.4'
O O 0.0106 0.0060 'International Tables Vol C Tables 4.2.6.8 and 6.1.1.4'
H H 0.0000 0.0000 'International Tables Vol C Tables 4.2.6.8 and 6.1.1.4'

loop_
_geom_angle_atom_site_label_1
_geom_angle_atom_site_label_2
_geom_angle_atom_site_label_3
_geom_angle
_geom_angle_site_symmetry_1
_geom_angle_site_symmetry_3
O3 Co1 N1 99.60(8) . .
O3 Co1 O2 96.11(7) . 1_556
N1 Co1 O2 164.28(8) . 1_556
O3 Co1 O5 92.00(7) . .
N1 Co1 O5 91.04(7) . .
O2 Co1 O5 88.02(7) 1_556 .
O3 Co1 N5 91.22(7) . 1_565
N1 Co1 N5 91.13(8) . 1_565
O2 Co1 N5 88.91(7) 1_556 1_565
O5 Co1 N5 175.77(8) . 1_565
O3 Co1 O1 155.86(7) . 1_556
N1 Co1 O1 104.41(7) . 1_556
O2 Co1 O1 59.88(6) 1_556 1_556
O5 Co1 O1 85.09(7) . 1_556
N5 Co1 O1 90.85(7) 1_565 1_556
C14 O2 Co1 93.93(14) . 1_554
C14 O1 Co1 86.70(14) . 1_554
Co1 O5 H5A 104(2) . .
Co1 O5 H5B 118(2) . .
H5A O5 H5B 106(2) . .
C28 O3 Co1 128.44(16) . .
C19 N5 C15 116.5(2) . .
C19 N5 Co1 120.25(16) . 1_545
C15 N5 Co1 123.06(16) . 1_545
C1 N1 C5 117.0(2) . .
C1 N1 Co1 119.45(17) . .
C5 N1 Co1 123.52(18) . .
C7 N4 N2 110.7(2) . .
C7 N4 H4 124.7 . .
N2 N4 H4 124.7 . .
C21 N8 C20 103.34(19) . .
C21 N7 N6 110.38(19) . .
C21 N7 H7 124.8 . .
N6 N7 H7 124.8 . .
C20 N6 N7 102.16(19) . .
N5 C15 C16 123.3(2) . .
N5 C15 H15 118.4 . .
C16 C15 H15 118.4 . .
N2 C6 N3 115.2(2) . .
N2 C6 C3 120.2(2) . .
N3 C6 C3 124.6(2) . .
O1 C14 O2 119.5(2) . .
O1 C14 C12 122.1(2) . .
O2 C14 C12 118.4(2) . .
C17 C16 C15 119.9(2) . .
C17 C16 H16 120.1 . .
C15 C16 H16 120.1 . .
C24 C23 C22 120.3(2) . .
C24 C23 H23 119.9 . .
C22 C23 H23 119.9 . .
N8 C21 N7 109.6(2) . .
N8 C21 C22 126.2(2) . .
N7 C21 C22 124.2(2) . .
N1 C5 C4 122.9(3) . .
N1 C5 H5 118.5 . .
C4 C5 H5 118.5 . .
C16 C17 C18 117.0(2) . .
C16 C17 C20 122.8(2) . .
C18 C17 C20 120.1(2) . .
C19 C18 C17 119.9(2) . .
C19 C18 H18 120.1 . .
C17 C18 H18 120.1 . .
C27 C22 C23 119.4(2) . .
C27 C22 C21 119.8(2) . .
C23 C22 C21 120.8(2) . .
C25 C24 C23 119.9(2) . .
C25 C24 H24 120.1 . .
C23 C24 H24 120.1 . .
C4 C3 C2 117.4(2) . .
C4 C3 C6 122.5(2) . .
C2 C3 C6 120.0(3) . .
C10 C9 C8 120.0(3) . .
C10 C9 H9 120.0 . .
C8 C9 H9 120.0 . .
C13 C8 C9 119.0(2) . .
C13 C8 C7 119.0(2) . .
C9 C8 C7 122.0(2) . .
N3 C7 N4 109.9(2) . .
N3 C7 C8 127.6(2) . .
N4 C7 C8 122.5(2) . .
C8 C13 C12 121.5(2) . .
C8 C13 H13 119.3 . .
C12 C13 H13 119.3 . .
C10 C11 C12 120.2(2) . .
C10 C11 H11 119.9 . .
C12 C11 H11 119.9 . .
C11 C10 C9 120.5(3) . .
C11 C10 H10 119.7 . .
C9 C10 H10 119.7 . .
C22 C27 C26 120.5(2) . .
C22 C27 H27 119.8 . .
C26 C27 H27 119.8 . .
C3 C4 C5 119.5(2) . .
C3 C4 H4A 120.3 . .
C5 C4 H4A 120.3 . .
C1 C2 C3 119.2(3) . .
C1 C2 H2 120.4 . .
C3 C2 H2 120.4 . .
N1 C1 C2 123.9(3) . .
N1 C1 H1 118.0 . .
C2 C1 H1 118.0 . .
N5 C19 C18 123.6(2) . .
N5 C19 H19 118.2 . .
C18 C19 H19 118.2 . .
C11 C12 C13 118.8(2) . .
C11 C12 C14 123.3(2) . .
C13 C12 C14 117.9(2) . .
O4 C28 O3 124.4(2) . .
O4 C28 C26 118.1(2) . .
O3 C28 C26 117.4(2) . .
C25 C26 C27 119.1(2) . .
C25 C26 C28 120.8(2) . .
C27 C26 C28 120.1(2) . .
C7 N3 C6 102.2(2) . .
C6 N2 N4 102.1(2) . .
C24 C25 C26 120.9(2) . .
C24 C25 H25 119.6 . .
C26 C25 H25 119.6 . .
N6 C20 N8 114.6(2) . .
N6 C20 C17 122.8(2) . .
N8 C20 C17 122.6(2) . .
H6A O6 H6B 110(2) . .

loop_
_geom_bond_atom_site_label_1
_geom_bond_atom_site_label_2
_geom_bond_distance
_geom_bond_site_symmetry_2
Co1 O3 2.0493(16) .
Co1 N1 2.099(2) .
Co1 O2 2.1009(17) 1_556
Co1 O5 2.1175(17) .
Co1 N5 2.1441(19) 1_565
Co1 O1 2.2623(18) 1_556
O2 C14 1.265(3) .
O2 Co1 2.1009(17) 1_554
O1 C14 1.261(3) .
O1 Co1 2.2623(18) 1_554
O5 H5A 0.948(18) .
O5 H5B 0.922(17) .
O3 C28 1.256(3) .
O4 C28 1.245(3) .
N5 C19 1.331(3) .
N5 C15 1.335(3) .
N5 Co1 2.1441(19) 1_545
N1 C1 1.323(4) .
N1 C5 1.339(3) .
N4 C7 1.336(3) .
N4 N2 1.346(3) .
N4 H4 0.8600 .
N8 C21 1.319(3) .
N8 C20 1.355(3) .
N7 C21 1.338(3) .
N7 N6 1.353(3) .
N7 H7 0.8600 .
N6 C20 1.321(3) .
C15 C16 1.376(4) .
C15 H15 0.9300 .
C6 N2 1.316(3) .
C6 N3 1.363(3) .
C6 C3 1.459(3) .
C14 C12 1.486(3) .
C16 C17 1.375(3) .
C16 H16 0.9300 .
C23 C24 1.377(4) .
C23 C22 1.387(3) .
C23 H23 0.9300 .
C21 C22 1.469(3) .
C5 C4 1.379(4) .
C5 H5 0.9300 .
C17 C18 1.376(3) .
C17 C20 1.464(3) .
C18 C19 1.372(4) .
C18 H18 0.9300 .
C22 C27 1.385(3) .
C24 C25 1.375(4) .
C24 H24 0.9300 .
C3 C4 1.376(4) .
C3 C2 1.388(4) .
C9 C10 1.385(4) .
C9 C8 1.386(4) .
C9 H9 0.9300 .
C8 C13 1.378(4) .
C8 C7 1.466(3) .
C7 N3 1.326(3) .
C13 C12 1.394(3) .
C13 H13 0.9300 .
C11 C10 1.380(4) .
C11 C12 1.381(4) .
C11 H11 0.9300 .
C10 H10 0.9300 .
C27 C26 1.386(3) .
C27 H27 0.9300 .
C4 H4A 0.9300 .
C2 C1 1.366(4) .
C2 H2 0.9300 .
C1 H1 0.9300 .
C19 H19 0.9300 .
C28 C26 1.506(3) .
C26 C25 1.380(3) .
C25 H25 0.9300 .
O6 H6A 0.924(17) .
O6 H6B 0.942(17) .
